data_7024952
loop_
_publ_author_name
'Gower, Martin L.'
'Crowley, James D.'

_publ_section_title
;
 Self-assembly of silver(I) metallomacrocycles using unsupported
 1,4-substituted-1,2,3-triazole &quot;click&quot; ligands.
;
_journal_issue 9
_journal_name_full 'Dalton transactions (Cambridge, England : 2003)'
_journal_page_first 2371
_journal_page_last 2378
_journal_paper_doi 10.1039/b923211g
_journal_volume 39
_journal_year 2010
_chemical_formula_moiety 'C56 H40 Ag2 F20 N12 O2, 2(F6 Sb)'
_chemical_formula_sum 'C56 H40 Ag2 F32 N12 O2 Sb2'
_chemical_formula_weight 1980.24
_chemical_name_systematic
;
?
;
_space_group_IT_number 2
_symmetry_cell_setting triclinic
_symmetry_space_group_name_Hall '-P 1'
_symmetry_space_group_name_H-M 'P -1'
_atom_sites_solution_hydrogens geom
_atom_sites_solution_primary direct
_atom_sites_solution_secondary difmap
_audit_conform_dict_location ftp://ftp.iucr.org/pub/cif_core.dic
_audit_conform_dict_name cif_core.dic
_audit_conform_dict_version 2.4
_audit_creation_date 2009-08-18T12:54:57-00:00
_audit_creation_method 'WinGX routine CIF_UPDATE'
_cell_angle_alpha 66.065(6)
_cell_angle_beta 89.354(7)
_cell_angle_gamma 89.478(7)
_cell_formula_units_Z 1
_cell_length_a 10.2003(15)
_cell_length_b 13.2718(19)
_cell_length_c 13.3767(21)
_cell_measurement_reflns_used 8238
_cell_measurement_temperature 90(2)
_cell_measurement_theta_max 26.384
_cell_measurement_theta_min 2.605
_cell_volume 1655.0(4)
_computing_cell_refinement 'APEX2 and SAINT (Bruker, 2007)'
_computing_data_collection 'APEX2 (Bruker, 2007)'
_computing_data_reduction 'SAINT (Bruker, 2007)'
_computing_molecular_graphics 'ORTEP-3 (Farrugia, 1997) & Mercury (Macrae et al., 2006)'
_computing_publication_material 'SHELXTL-97 (Sheldrick, 2008) & enCIFer (Allen et al., 2004)'
_computing_structure_refinement 'SHELXL-97 (Sheldrick, 2008)'
_computing_structure_solution 'SIR97 (Altomare et al., 1999)'
_diffrn_ambient_temperature 90(2)
_diffrn_measured_fraction_theta_full 0.996
_diffrn_measured_fraction_theta_max 0.996
_diffrn_measurement_device_type 'CCD area detector'
_diffrn_measurement_method 'phi and omega scans'
_diffrn_radiation_monochromator graphite
_diffrn_radiation_type MoK\a
_diffrn_radiation_wavelength 0.71073
_diffrn_reflns_av_R_equivalents 0.0365
_diffrn_reflns_av_unetI/netI 0.0291
_diffrn_reflns_limit_h_max 12
_diffrn_reflns_limit_h_min -12
_diffrn_reflns_limit_k_max 16
_diffrn_reflns_limit_k_min -16
_diffrn_reflns_limit_l_max 11
_diffrn_reflns_limit_l_min -16
_diffrn_reflns_number 29356
_diffrn_reflns_theta_full 25.5
_diffrn_reflns_theta_max 25.5
_diffrn_reflns_theta_min 1.67
_exptl_absorpt_coefficient_mu 1.533
_exptl_absorpt_correction_T_max 0.85
_exptl_absorpt_correction_T_min 0.71
_exptl_absorpt_correction_type multi-scan
_exptl_absorpt_process_details 'SADABS (Bruker, 2007)'
_exptl_crystal_colour colourless
_exptl_crystal_density_diffrn 1.987
_exptl_crystal_density_method 'not measured'
_exptl_crystal_description Plate
_exptl_crystal_F_000 960
_exptl_crystal_size_max 0.41
_exptl_crystal_size_mid 0.18
_exptl_crystal_size_min 0.1
_refine_diff_density_max 0.675
_refine_diff_density_min -0.72
_refine_diff_density_rms 0.099
_refine_ls_extinction_method none
_refine_ls_goodness_of_fit_ref 1.137
_refine_ls_hydrogen_treatment constr
_refine_ls_matrix_type full
_refine_ls_number_parameters 480
_refine_ls_number_reflns 6147
_refine_ls_number_restraints 0
_refine_ls_restrained_S_all 1.137
_refine_ls_R_factor_all 0.0273
_refine_ls_R_factor_gt 0.0239
_refine_ls_shift/su_max 0.001
_refine_ls_shift/su_mean 0
_refine_ls_structure_factor_coef Fsqd
_refine_ls_weighting_details 'calc w=1/[\s^2^(Fo^2^)+(0.0316P)^2^+1.4140P] where P=(Fo^2^+2Fc^2^)/3'
_refine_ls_weighting_scheme calc
_refine_ls_wR_factor_gt 0.0604
_refine_ls_wR_factor_ref 0.071
_reflns_number_gt 5664
_reflns_number_total 6147
_reflns_threshold_expression >2\s(I)
_cod_data_source_file b923211g.txt
_cod_data_source_block mlg134
_cod_depositor_comments
;
The following automatic conversions were performed:

'_symmetry_cell_setting' value 'Triclinic' changed to 'triclinic'
according to /home/saulius/struct/CIF-dictionaries/cif_core.dic
dictionary named 'cif_core.dic' version 2.4.2 from 2011-04-26.

Automatic conversion script
Id: cif_fix_values 1891 2012-01-12 08:04:46Z andrius 
;
_cod_original_cell_volume 1655.0(3)
_cod_original_sg_symbol_Hall -P1
_cod_original_sg_symbol_H-M P-1
_cod_database_code 7024952

loop_
_symmetry_equiv_pos_as_xyz
'x, y, z'
'-x, -y, -z'

loop_
_atom_site_label
_atom_site_type_symbol
_atom_site_fract_x
_atom_site_fract_y
_atom_site_fract_z
_atom_site_U_iso_or_equiv
_atom_site_adp_type
_atom_site_occupancy
_atom_site_symmetry_multiplicity
_atom_site_calc_flag
_atom_site_refinement_flags
C1 C 0.6634(3) 1.1281(2) 0.2536(3) 0.0234(7) Uani 1 1 d .
C2 C 0.5863(3) 1.2103(3) 0.2617(3) 0.0284(7) Uani 1 1 d .
C3 C 0.5239(3) 1.2832(2) 0.1706(3) 0.0280(7) Uani 1 1 d .
C4 C 0.5383(3) 1.2749(2) 0.0725(3) 0.0240(7) Uani 1 1 d .
C5 C 0.6154(3) 1.1914(2) 0.0662(2) 0.0202(6) Uani 1 1 d .
C6 C 0.6806(3) 1.1161(2) 0.1562(2) 0.0172(6) Uani 1 1 d .
C7 C 0.7724(3) 1.0305(2) 0.1465(2) 0.0180(6) Uani 1 1 d .
H7A H 0.7756 1.0395 0.0708 0.022 Uiso 1 1 calc R
H7B H 0.86 1.0429 0.1666 0.022 Uiso 1 1 calc R
C8 C 0.6291(3) 0.8595(2) 0.2080(2) 0.0169(6) Uani 1 1 d .
H8 H 0.5612 0.8843 0.158 0.02 Uiso 1 1 calc R
C9 C 0.6447(3) 0.7559(2) 0.2904(2) 0.0151(6) Uani 1 1 d .
C10 C 0.5650(3) 0.6559(2) 0.3200(2) 0.0145(6) Uani 1 1 d .
C11 C 0.6233(3) 0.5515(2) 0.3634(2) 0.0162(6) Uani 1 1 d .
H11 H 0.7131 0.5448 0.376 0.019 Uiso 1 1 calc R
C12 C 0.5480(3) 0.4576(2) 0.3878(2) 0.0183(6) Uani 1 1 d .
H12 H 0.5873 0.3883 0.417 0.022 Uiso 1 1 calc R
C13 C 0.4297(3) 0.6650(2) 0.3022(2) 0.0156(6) Uani 1 1 d .
H13 H 0.3899 0.7341 0.2741 0.019 Uiso 1 1 calc R
C14 C 0.4146(3) 0.4673(2) 0.3685(2) 0.0172(6) Uani 1 1 d .
H14 H 0.3645 0.4044 0.3836 0.021 Uiso 1 1 calc R
C15 C 0.3547(3) 0.5709(2) 0.3265(2) 0.0155(6) Uani 1 1 d .
C16 C 0.2131(3) 0.5826(2) 0.3048(2) 0.0156(6) Uani 1 1 d .
C17 C 0.1488(3) 0.6605(2) 0.2181(2) 0.0157(6) Uani 1 1 d .
H17 H 0.1854 0.7194 0.1597 0.019 Uiso 1 1 calc R
C18 C -0.0890(3) 0.6840(2) 0.1622(2) 0.0172(6) Uani 1 1 d .
H18A H -0.0818 0.7636 0.1336 0.021 Uiso 1 1 calc R
H18B H -0.1705 0.6631 0.2033 0.021 Uiso 1 1 calc R
C19 C -0.0924(3) 0.6489(2) 0.0681(2) 0.0153(6) Uani 1 1 d .
C20 C -0.0120(3) 0.6980(2) -0.0225(2) 0.0169(6) Uani 1 1 d .
C21 C -0.0178(3) 0.6727(2) -0.1121(2) 0.0218(7) Uani 1 1 d .
C22 C -0.1070(3) 0.5958(2) -0.1126(2) 0.0243(7) Uani 1 1 d .
C23 C -0.1870(3) 0.5431(2) -0.0232(3) 0.0235(7) Uani 1 1 d .
C24 C -0.1793(3) 0.5704(2) 0.0657(2) 0.0201(6) Uani 1 1 d .
C100 C 0.7483(3) 0.8285(3) 0.5938(3) 0.0358(8) Uani 1 1 d .
H10A H 0.7056 0.8123 0.5384 0.054 Uiso 1 1 calc R
H10B H 0.701 0.8858 0.6053 0.054 Uiso 1 1 calc R
H10C H 0.7503 0.7634 0.6608 0.054 Uiso 1 1 calc R
C101 C 0.8863(3) 0.8659(2) 0.5574(3) 0.0278(7) Uani 1 1 d .
H10D H 0.8848 0.9324 0.4904 0.033 Uiso 1 1 calc R
H10E H 0.9298 0.8826 0.613 0.033 Uiso 1 1 calc R
C102 C 1.0857(3) 0.8145(3) 0.4989(3) 0.0306(7) Uani 1 1 d .
H10F H 1.1367 0.8273 0.5534 0.037 Uiso 1 1 calc R
H10G H 1.082 0.8827 0.4337 0.037 Uiso 1 1 calc R
C103 C 1.1488(3) 0.7263(3) 0.4727(3) 0.0396(9) Uani 1 1 d .
H10H H 1.1515 0.659 0.5374 0.059 Uiso 1 1 calc R
H10I H 1.2365 0.7479 0.4463 0.059 Uiso 1 1 calc R
H10J H 1.0991 0.7153 0.4175 0.059 Uiso 1 1 calc R
N1 N 0.7334(2) 0.91675(18) 0.21580(18) 0.0157(5) Uani 1 1 d .
N2 N 0.8131(2) 0.85612(18) 0.29693(19) 0.0166(5) Uani 1 1 d .
N3 N 0.7584(2) 0.75806(18) 0.34271(18) 0.0154(5) Uani 1 1 d .
N4 N 0.1198(2) 0.51304(18) 0.37028(18) 0.0145(5) Uani 1 1 d .
N5 N 0.0023(2) 0.54353(18) 0.32807(18) 0.0160(5) Uani 1 1 d .
N6 N 0.0215(2) 0.63357(18) 0.23570(18) 0.0144(5) Uani 1 1 d .
F12 F -0.25830(17) 0.51817(15) 0.15187(14) 0.0304(4) Uani 1 1 d .
F13 F -0.2699(2) 0.46572(15) -0.02308(17) 0.0389(5) Uani 1 1 d .
F14 F -0.1143(2) 0.57022(16) -0.19939(16) 0.0377(5) Uani 1 1 d .
F15 F 0.06241(19) 0.72168(16) -0.19800(14) 0.0326(4) Uani 1 1 d .
F16 F 0.07536(16) 0.77343(13) -0.02322(13) 0.0222(4) Uani 1 1 d .
Ag1 Ag 0.85067(2) 0.639575(16) 0.488886(16) 0.01723(7) Uani 1 1 d .
O1 O 0.9565(2) 0.78067(16) 0.53970(17) 0.0224(5) Uani 1 1 d .
F1 F 0.3339(3) 0.9855(2) 0.28222(19) 0.0584(7) Uani 1 1 d .
F2 F 0.1515(2) 1.08659(17) 0.01895(15) 0.0378(5) Uani 1 1 d .
F3 F 0.39374(19) 1.02748(17) 0.07643(18) 0.0419(5) Uani 1 1 d .
F4 F 0.27996(19) 1.18243(15) 0.1273(2) 0.0420(5) Uani 1 1 d .
F5 F 0.2000(2) 0.89230(15) 0.17546(19) 0.0480(6) Uani 1 1 d .
F6 F 0.08597(19) 1.04927(16) 0.22239(16) 0.0359(5) Uani 1 1 d .
Sb1 Sb 0.240742(19) 1.036575(15) 0.151815(15) 0.01975(7) Uani 1 1 d .
F7 F 0.7259(2) 1.05843(15) 0.34328(15) 0.0347(5) Uani 1 1 d .
F8 F 0.5728(2) 1.21843(18) 0.35821(17) 0.0440(5) Uani 1 1 d .
F9 F 0.4472(2) 1.36288(16) 0.17796(19) 0.0420(5) Uani 1 1 d .
F10 F 0.47649(19) 1.34559(15) -0.01668(16) 0.0379(5) Uani 1 1 d .
F11 F 0.62807(18) 1.18592(15) -0.03168(14) 0.0293(4) Uani 1 1 d .

loop_
_atom_site_aniso_label
_atom_site_aniso_U_11
_atom_site_aniso_U_22
_atom_site_aniso_U_33
_atom_site_aniso_U_23
_atom_site_aniso_U_13
_atom_site_aniso_U_12
C1 0.0243(17) 0.0181(14) 0.0266(16) -0.0075(13) -0.0074(13) -0.0003(12)
C2 0.0282(18) 0.0281(17) 0.0368(19) -0.0212(15) -0.0008(14) -0.0006(14)
C3 0.0223(17) 0.0169(15) 0.046(2) -0.0138(14) 0.0012(14) -0.0002(12)
C4 0.0161(15) 0.0158(14) 0.0310(17) 0.0000(13) -0.0028(13) 0.0010(12)
C5 0.0182(15) 0.0180(14) 0.0204(15) -0.0035(12) 0.0040(12) -0.0050(12)
C6 0.0134(14) 0.0124(13) 0.0232(15) -0.0046(11) 0.0001(11) -0.0049(11)
C7 0.0190(15) 0.0101(13) 0.0200(14) -0.0011(11) 0.0023(11) -0.0029(11)
C8 0.0140(14) 0.0173(13) 0.0183(14) -0.0062(11) -0.0029(11) -0.0011(11)
C9 0.0130(14) 0.0170(13) 0.0150(13) -0.0063(11) -0.0004(11) 0.0010(11)
C10 0.0171(15) 0.0150(13) 0.0109(12) -0.0046(11) 0.0008(11) -0.0018(11)
C11 0.0140(14) 0.0173(13) 0.0158(13) -0.0051(11) -0.0004(11) 0.0023(11)
C12 0.0193(15) 0.0131(13) 0.0214(14) -0.0060(11) 0.0003(12) 0.0001(11)
C13 0.0175(15) 0.0135(13) 0.0130(13) -0.0027(11) -0.0015(11) -0.0002(11)
C14 0.0184(15) 0.0155(13) 0.0190(14) -0.0084(11) 0.0020(11) -0.0028(11)
C15 0.0169(15) 0.0182(13) 0.0115(13) -0.0061(11) 0.0003(11) 0.0002(11)
C16 0.0186(15) 0.0132(13) 0.0155(13) -0.0064(11) -0.0008(11) -0.0023(11)
C17 0.0160(15) 0.0122(12) 0.0167(13) -0.0034(11) -0.0001(11) -0.0030(11)
C18 0.0121(14) 0.0190(13) 0.0167(14) -0.0033(11) -0.0006(11) 0.0049(11)
C19 0.0139(14) 0.0144(13) 0.0145(13) -0.0028(11) -0.0034(11) 0.0045(11)
C20 0.0139(14) 0.0147(13) 0.0210(14) -0.0060(11) -0.0031(11) 0.0025(11)
C21 0.0230(16) 0.0220(15) 0.0184(14) -0.0061(12) 0.0000(12) 0.0059(12)
C22 0.0301(18) 0.0234(15) 0.0239(16) -0.0143(13) -0.0113(13) 0.0101(13)
C23 0.0226(17) 0.0157(14) 0.0328(17) -0.0100(13) -0.0122(13) 0.0022(12)
C24 0.0142(15) 0.0169(14) 0.0226(15) -0.0013(12) -0.0019(12) 0.0002(11)
C100 0.037(2) 0.0351(19) 0.041(2) -0.0214(16) 0.0073(16) 0.0032(16)
C101 0.0361(19) 0.0211(15) 0.0298(17) -0.0141(14) -0.0013(14) 0.0038(13)
C102 0.0241(18) 0.0323(17) 0.0392(19) -0.0182(16) 0.0008(14) -0.0076(14)
C103 0.0245(19) 0.041(2) 0.058(2) -0.0241(19) 0.0070(17) -0.0028(15)
N1 0.0146(12) 0.0117(11) 0.0169(12) -0.0017(9) -0.0014(9) -0.0001(9)
N2 0.0177(13) 0.0123(11) 0.0167(12) -0.0027(9) -0.0019(10) -0.0020(9)
N3 0.0158(12) 0.0126(11) 0.0154(11) -0.0032(9) -0.0018(9) -0.0019(9)
N4 0.0154(12) 0.0135(11) 0.0133(11) -0.0041(9) -0.0012(9) -0.0013(9)
N5 0.0144(12) 0.0165(11) 0.0144(11) -0.0033(9) -0.0012(9) -0.0004(9)
N6 0.0152(12) 0.0139(11) 0.0120(11) -0.0032(9) -0.0016(9) 0.0014(9)
F12 0.0224(10) 0.0299(9) 0.0280(10) -0.0005(8) 0.0030(8) -0.0107(8)
F13 0.0414(12) 0.0243(10) 0.0514(13) -0.0151(9) -0.0178(10) -0.0085(9)
F14 0.0558(14) 0.0361(11) 0.0312(10) -0.0239(9) -0.0134(9) 0.0122(9)
F15 0.0339(11) 0.0422(11) 0.0197(9) -0.0108(8) 0.0082(8) 0.0009(9)
F16 0.0198(9) 0.0214(8) 0.0229(9) -0.0063(7) 0.0011(7) -0.0073(7)
Ag1 0.01673(13) 0.01435(11) 0.01548(11) -0.00068(9) -0.00304(8) -0.00054(8)
O1 0.0228(11) 0.0200(10) 0.0277(11) -0.0131(9) 0.0003(9) -0.0022(8)
F1 0.0690(17) 0.0691(16) 0.0424(13) -0.0282(12) -0.0316(12) 0.0361(13)
F2 0.0419(12) 0.0442(12) 0.0294(10) -0.0170(9) -0.0139(9) 0.0198(9)
F3 0.0264(11) 0.0452(12) 0.0533(13) -0.0195(11) 0.0066(9) 0.0105(9)
F4 0.0277(11) 0.0259(10) 0.0762(16) -0.0246(11) -0.0004(10) -0.0032(8)
F5 0.0638(15) 0.0178(9) 0.0609(15) -0.0146(10) 0.0106(12) -0.0049(9)
F6 0.0286(11) 0.0444(11) 0.0403(11) -0.0233(10) 0.0132(9) -0.0048(9)
Sb1 0.01939(12) 0.01687(11) 0.02153(11) -0.00630(8) -0.00317(8) 0.00408(8)
F7 0.0456(12) 0.0345(10) 0.0261(10) -0.0144(8) -0.0155(9) 0.0136(9)
F8 0.0554(14) 0.0471(12) 0.0442(12) -0.0337(11) -0.0052(10) 0.0104(10)
F9 0.0380(12) 0.0283(10) 0.0626(14) -0.0217(10) 0.0014(10) 0.0123(9)
F10 0.0292(11) 0.0294(10) 0.0384(11) 0.0033(9) -0.0033(9) 0.0110(8)
F11 0.0308(10) 0.0315(10) 0.0185(9) -0.0028(8) -0.0004(7) 0.0044(8)

loop_
_atom_type_symbol
_atom_type_description
_atom_type_scat_dispersion_real
_atom_type_scat_dispersion_imag
_atom_type_scat_source
C C 0.0033 0.0016 'International Tables Vol C Tables 4.2.6.8 and 6.1.1.4'
H H 0 0 'International Tables Vol C Tables 4.2.6.8 and 6.1.1.4'
N N 0.0061 0.0033 'International Tables Vol C Tables 4.2.6.8 and 6.1.1.4'
F F 0.0171 0.0103 'International Tables Vol C Tables 4.2.6.8 and 6.1.1.4'
Ag Ag -0.8971 1.1015 'International Tables Vol C Tables 4.2.6.8 and 6.1.1.4'
Sb Sb -0.5866 1.5461 'International Tables Vol C Tables 4.2.6.8 and 6.1.1.4'
O O 0.0106 0.006 'International Tables Vol C Tables 4.2.6.8 and 6.1.1.4'

loop_
_geom_angle_atom_site_label_1
_geom_angle_atom_site_label_2
_geom_angle_atom_site_label_3
_geom_angle
_geom_angle_site_symmetry_1
_geom_angle_site_symmetry_3
N1 C8 C9 105.0(2) . .
N1 C8 H8 127.5 . .
C9 C8 H8 127.5 . .
N3 C9 C8 106.6(2) . .
N3 C9 C10 122.8(2) . .
C8 C9 C10 130.5(3) . .
C11 C10 C13 119.3(3) . .
C11 C10 C9 120.8(2) . .
C13 C10 C9 119.9(2) . .
C12 C11 C10 120.4(3) . .
C12 C11 H11 119.8 . .
C10 C11 H11 119.8 . .
C14 C12 C11 120.0(3) . .
C14 C12 H12 120 . .
C11 C12 H12 120 . .
C15 C13 C10 120.1(2) . .
C15 C13 H13 120 . .
C10 C13 H13 120 . .
C12 C14 C15 120.2(3) . .
C12 C14 H14 119.9 . .
C15 C14 H14 119.9 . .
C13 C15 C14 120.0(3) . .
C13 C15 C16 119.2(2) . .
C14 C15 C16 120.8(3) . .
N4 C16 C17 106.8(2) . .
N4 C16 C15 124.6(2) . .
C17 C16 C15 128.5(3) . .
N6 C17 C16 105.2(2) . .
N6 C17 H17 127.4 . .
C16 C17 H17 127.4 . .
N6 C18 C19 112.0(2) . .
N6 C18 H18A 109.2 . .
C19 C18 H18A 109.2 . .
N6 C18 H18B 109.2 . .
C19 C18 H18B 109.2 . .
H18A C18 H18B 107.9 . .
C20 C19 C24 116.8(3) . .
C20 C19 C18 120.9(3) . .
C24 C19 C18 122.2(3) . .
F16 C20 C21 118.5(3) . .
F16 C20 C19 119.0(3) . .
C21 C20 C19 122.5(3) . .
F15 C21 C20 120.6(3) . .
F15 C21 C22 120.3(3) . .
C20 C21 C22 119.1(3) . .
F14 C22 C21 119.9(3) . .
F14 C22 C23 119.7(3) . .
C21 C22 C23 120.3(3) . .
F13 C23 C22 119.7(3) . .
F13 C23 C24 120.9(3) . .
C22 C23 C24 119.3(3) . .
F12 C24 C23 118.3(3) . .
F12 C24 C19 119.8(3) . .
C23 C24 C19 121.9(3) . .
C101 C100 H10A 109.5 . .
C101 C100 H10B 109.5 . .
H10A C100 H10B 109.5 . .
C101 C100 H10C 109.5 . .
H10A C100 H10C 109.5 . .
H10B C100 H10C 109.5 . .
O1 C101 C100 109.4(3) . .
O1 C101 H10D 109.8 . .
C100 C101 H10D 109.8 . .
O1 C101 H10E 109.8 . .
C100 C101 H10E 109.8 . .
H10D C101 H10E 108.2 . .
O1 C102 C103 108.9(3) . .
O1 C102 H10F 109.9 . .
C103 C102 H10F 109.9 . .
O1 C102 H10G 109.9 . .
C103 C102 H10G 109.9 . .
H10F C102 H10G 108.3 . .
C102 C103 H10H 109.5 . .
C102 C103 H10I 109.5 . .
H10H C103 H10I 109.5 . .
C102 C103 H10J 109.5 . .
H10H C103 H10J 109.5 . .
H10I C103 H10J 109.5 . .
N2 N1 C8 112.2(2) . .
N2 N1 C7 118.1(2) . .
C8 N1 C7 129.6(2) . .
N3 N2 N1 105.7(2) . .
N2 N3 C9 110.4(2) . .
N2 N3 Ag1 116.75(17) . .
C9 N3 Ag1 132.60(18) . .
N5 N4 C16 110.4(2) . .
N5 N4 Ag1 121.25(17) . 2_666
C16 N4 Ag1 127.80(18) . 2_666
N4 N5 N6 105.5(2) . .
N5 N6 C17 112.1(2) . .
N5 N6 C18 120.0(2) . .
C17 N6 C18 127.6(2) . .
N4 Ag1 N3 158.48(9) 2_666 .
N4 Ag1 O1 104.03(8) 2_666 .
N3 Ag1 O1 95.14(8) . .
C102 O1 C101 111.7(2) . .
C102 O1 Ag1 117.34(18) . .
C101 O1 Ag1 123.99(18) . .
F5 Sb1 F1 90.09(11) . .
F5 Sb1 F2 89.52(10) . .
F1 Sb1 F2 178.26(10) . .
F5 Sb1 F6 91.04(9) . .
F1 Sb1 F6 91.94(10) . .
F2 Sb1 F6 89.76(9) . .
F5 Sb1 F4 179.37(10) . .
F1 Sb1 F4 90.44(11) . .
F2 Sb1 F4 89.97(9) . .
F6 Sb1 F4 88.59(9) . .
F5 Sb1 F3 89.75(10) . .
F1 Sb1 F3 89.88(11) . .
F2 Sb1 F3 88.42(9) . .
F6 Sb1 F3 178.01(9) . .
F4 Sb1 F3 90.61(9) . .
F7 C1 C2 118.6(3) . .
F7 C1 C6 119.0(3) . .
C2 C1 C6 122.4(3) . .
F8 C2 C3 120.6(3) . .
F8 C2 C1 120.1(3) . .
C3 C2 C1 119.3(3) . .
F9 C3 C4 119.8(3) . .
F9 C3 C2 119.8(3) . .
C4 C3 C2 120.4(3) . .
F10 C4 C3 120.6(3) . .
F10 C4 C5 120.0(3) . .
C3 C4 C5 119.4(3) . .
F11 C5 C4 117.9(3) . .
F11 C5 C6 119.9(3) . .
C4 C5 C6 122.2(3) . .
C1 C6 C5 116.3(3) . .
C1 C6 C7 121.9(3) . .
C5 C6 C7 121.6(3) . .
N1 C7 C6 113.2(2) . .
N1 C7 H7A 108.9 . .
C6 C7 H7A 108.9 . .
N1 C7 H7B 108.9 . .
C6 C7 H7B 108.9 . .
H7A C7 H7B 107.7 . .

loop_
_geom_bond_atom_site_label_1
_geom_bond_atom_site_label_2
_geom_bond_distance
_geom_bond_site_symmetry_2
C1 F7 1.344(3) .
C1 C2 1.378(4) .
C1 C6 1.385(4) .
C2 F8 1.344(4) .
C2 C3 1.369(5) .
C3 F9 1.345(4) .
C3 C4 1.367(5) .
C4 F10 1.341(3) .
C4 C5 1.382(4) .
C5 F11 1.346(3) .
C5 C6 1.385(4) .
C6 C7 1.511(4) .
C7 H7A 0.97 .
C7 H7B 0.97 .
C8 N1 1.342(4) .
C8 C9 1.378(4) .
C8 H8 0.93 .
C9 N3 1.368(4) .
C9 C10 1.472(4) .
C10 C11 1.396(4) .
C10 C13 1.399(4) .
C11 C12 1.389(4) .
C11 H11 0.93 .
C12 C14 1.384(4) .
C12 H12 0.93 .
C13 C15 1.390(4) .
C13 H13 0.93 .
C14 C15 1.395(4) .
C14 H14 0.93 .
C15 C16 1.472(4) .
C16 N4 1.366(4) .
C16 C17 1.370(4) .
C17 N6 1.343(4) .
C17 H17 0.93 .
C18 N6 1.470(3) .
C18 C19 1.509(4) .
C18 H18A 0.97 .
C18 H18B 0.97 .
C19 C20 1.383(4) .
C19 C24 1.385(4) .
C20 F16 1.343(3) .
C20 C21 1.373(4) .
C21 F15 1.339(3) .
C21 C22 1.376(5) .
C22 F14 1.338(3) .
C22 C23 1.377(5) .
C23 F13 1.336(3) .
C23 C24 1.379(4) .
C24 F12 1.342(3) .
C100 C101 1.506(5) .
C100 H10A 0.96 .
C100 H10B 0.96 .
C100 H10C 0.96 .
C101 O1 1.431(4) .
C101 H10D 0.97 .
C101 H10E 0.97 .
C102 O1 1.425(4) .
C102 C103 1.490(5) .
C102 H10F 0.97 .
C102 H10G 0.97 .
C103 H10H 0.96 .
C103 H10I 0.96 .
C103 H10J 0.96 .
N1 N2 1.336(3) .
N1 C7 1.471(3) .
N2 N3 1.319(3) .
N3 Ag1 2.168(2) .
N4 N5 1.319(3) .
N4 Ag1 2.156(2) 2_666
N5 N6 1.339(3) .
Ag1 N4 2.156(2) 2_666
Ag1 O1 2.494(2) .
F1 Sb1 1.863(2) .
F2 Sb1 1.8697(18) .
F3 Sb1 1.878(2) .
F4 Sb1 1.8735(19) .
F5 Sb1 1.8598(19) .
F6 Sb1 1.8715(18) .
